data_4087074
loop_
_publ_author_name
'Ruamps, Mirko'
'Lugan, No\"el'
'C\'esar, Vincent'

_publ_section_title
;
 A Cationic N-Heterocyclic Carbene Containing an Ammonium Moiety
;
_journal_issue 5
_journal_name_full Organometallics
_journal_page_first 1049
_journal_paper_doi 10.1021/acs.organomet.7b00017
_journal_volume 36
_journal_year 2017
_chemical_formula_moiety 'C26 H35 Cl2 N4 Pd, C F3 O3 S, C2 H3 N'
_chemical_formula_sum 'C29 H38 Cl2 F3 N5 O3 Pd S'
_chemical_formula_weight 771
_space_group_IT_number 14
_symmetry_cell_setting monoclinic
_symmetry_Int_Tables_number 14
_symmetry_space_group_name_Hall '-P 2ybc'
_symmetry_space_group_name_H-M 'P 1 21/c 1'
_atom_sites_solution_hydrogens geom
_audit_creation_date 2016-12-21T16:48:13-00:00
_audit_creation_method 'WinGX routine CIF_UPDATE'
_cell_angle_alpha 90
_cell_angle_beta 97.938(2)
_cell_angle_gamma 90
_cell_formula_units_Z 8
_cell_length_a 8.5328(6)
_cell_length_b 38.791(3)
_cell_length_c 20.4057(14)
_cell_measurement_reflns_used 9999
_cell_measurement_temperature 100(2)
_cell_measurement_theta_max 36.29
_cell_measurement_theta_min 2.08
_cell_measurement_wavelength 0.71073
_cell_volume 6689.5(8)
_computing_structure_refinement 'SHELXL-2014/7 (Sheldrick, 2014)'
_diffrn_ambient_temperature 100(2)
_diffrn_measured_fraction_theta_full 0.995
_diffrn_measured_fraction_theta_max 0.995
_diffrn_measurement_device_type 'Nonius Mach 3 / APEX II'
_diffrn_measurement_method 'phi and omega scans'
_diffrn_radiation_monochromator graphite
_diffrn_radiation_probe x-ray
_diffrn_radiation_type MoK\a
_diffrn_radiation_wavelength 0.71073
_diffrn_reflns_av_R_equivalents 0.0415
_diffrn_reflns_av_unetI/netI 0.0425
_diffrn_reflns_Laue_measured_fraction_full 0.995
_diffrn_reflns_Laue_measured_fraction_max 0.995
_diffrn_reflns_limit_h_max 10
_diffrn_reflns_limit_h_min -10
_diffrn_reflns_limit_k_max 48
_diffrn_reflns_limit_k_min -48
_diffrn_reflns_limit_l_max 25
_diffrn_reflns_limit_l_min -23
_diffrn_reflns_number 61069
_diffrn_reflns_point_group_measured_fraction_full 0.995
_diffrn_reflns_point_group_measured_fraction_max 0.995
_diffrn_reflns_theta_full 25.242
_diffrn_reflns_theta_max 26.372
_diffrn_reflns_theta_min 2.329
_diffrn_standards_decay_% 0
_diffrn_standards_interval_count 0
_diffrn_standards_number 0
_exptl_absorpt_coefficient_mu 0.832
_exptl_absorpt_correction_T_max 0.7468
_exptl_absorpt_correction_T_min 0.6497
_exptl_absorpt_correction_type multi-scan
_exptl_absorpt_process_details
;
'SADABS, Sheldrick, Bruker, 2000'
;
_exptl_crystal_colour yellow
_exptl_crystal_density_diffrn 1.531
_exptl_crystal_density_method 'not measured'
_exptl_crystal_description block
_exptl_crystal_F_000 3152
_exptl_crystal_size_max 0.2
_exptl_crystal_size_mid 0.2
_exptl_crystal_size_min 0.2
_refine_diff_density_max 0.605
_refine_diff_density_min -0.588
_refine_diff_density_rms 0.092
_refine_ls_extinction_method none
_refine_ls_goodness_of_fit_ref 1.404
_refine_ls_hydrogen_treatment constr
_refine_ls_matrix_type full
_refine_ls_number_parameters 815
_refine_ls_number_reflns 13628
_refine_ls_number_restraints 0
_refine_ls_restrained_S_all 1.404
_refine_ls_R_factor_all 0.0541
_refine_ls_R_factor_gt 0.0365
_refine_ls_shift/su_max 0.002
_refine_ls_shift/su_mean 0
_refine_ls_structure_factor_coef Fsqd
_refine_ls_weighting_details 'w=exp[3.0000(sin\q/\l)^2^)]/[\s^2^(Fo^2^)+(0.0365P)^2^+9.1804P+0.0400] where P=('
_refine_ls_weighting_scheme calc
_refine_ls_wR_factor_gt 0.0825
_refine_ls_wR_factor_ref 0.0919
_reflns_Friedel_coverage 0
_reflns_number_gt 10822
_reflns_number_total 13628
_reflns_threshold_expression 'I > 2\s(I)'
_cod_data_source_file om7b00017_si_002.cif
_cod_data_source_block 8
_cod_depositor_comments 'Adding full bibliography for 4087072--4087075.cif.'
_cod_original_sg_symbol_H-M 'P 21/c'
_cod_database_code 4087074

loop_
_symmetry_equiv_pos_as_xyz
'x, y, z'
'-x, y+1/2, -z+1/2'
'-x, -y, -z'
'x, -y-1/2, z-1/2'

loop_
_atom_site_label
_atom_site_type_symbol
_atom_site_fract_x
_atom_site_fract_y
_atom_site_fract_z
_atom_site_U_iso_or_equiv
_atom_site_adp_type
_atom_site_occupancy
_atom_site_site_symmetry_order
_atom_site_calc_flag
_atom_site_refinement_flags_posn
_atom_site_refinement_flags_adp
Pd1A Pd 0.48085(3) 0.32199(2) 0.34472(2) 0.01511(6) Uani 1 1 d . .
Pd1B Pd 0.12028(3) 0.66232(2) 0.17598(2) 0.01338(6) Uani 1 1 d . .
Cl1B Cl 0.30991(9) 0.68328(2) 0.25792(4) 0.02081(16) Uani 1 1 d . .
S1A S 0.85933(10) 0.52542(2) 0.39821(4) 0.02377(17) Uani 1 1 d . .
Cl2A Cl 0.27901(10) 0.30050(2) 0.27014(4) 0.02759(18) Uani 1 1 d . .
Cl1A Cl 0.69394(9) 0.34176(2) 0.41655(4) 0.02765(18) Uani 1 1 d . .
Cl2B Cl -0.08118(9) 0.64231(2) 0.09918(4) 0.02615(17) Uani 1 1 d . .
F1A F 0.6850(2) 0.52206(5) 0.28174(10) 0.0311(5) Uani 1 1 d . .
S1B S 0.83018(10) 0.04297(2) 0.60276(4) 0.02273(17) Uani 1 1 d . .
F1B F 1.1182(2) 0.02238(5) 0.58870(10) 0.0325(5) Uani 1 1 d . .
F3B F 1.0748(2) 0.07618(5) 0.56836(10) 0.0314(5) Uani 1 1 d . .
N4A N 0.6412(3) 0.29675(7) 0.29448(14) 0.0229(6) Uani 1 1 d . .
C7A C 0.7313(4) 0.28431(8) 0.26594(17) 0.0235(7) Uani 1 1 d . .
C8A C 0.8466(4) 0.26890(9) 0.22840(19) 0.0298(8) Uani 1 1 d . .
H8A1 H 0.8187 0.2745 0.1814 0.045 Uiso 1 1 calc R U
H8A2 H 0.8466 0.2438 0.2342 0.045 Uiso 1 1 calc R U
H8A3 H 0.9521 0.278 0.2444 0.045 Uiso 1 1 calc R U
C1A C 0.3241(3) 0.34598(7) 0.39015(13) 0.0128(6) Uani 1 1 d . .
N1A N 0.2527(3) 0.33386(6) 0.44075(12) 0.0160(5) Uani 1 1 d . .
C11A C 0.2937(4) 0.30261(8) 0.47844(15) 0.0190(6) Uani 1 1 d . .
C16A C 0.4046(4) 0.30566(9) 0.53546(15) 0.0226(7) Uani 1 1 d . .
C15A C 0.4436(4) 0.27585(10) 0.57201(18) 0.0315(8) Uani 1 1 d . .
H15A H 0.5196 0.2771 0.6106 0.038 Uiso 1 1 calc R U
C14A C 0.3750(5) 0.24443(10) 0.55379(19) 0.0365(10) Uani 1 1 d . .
C18A C 0.4240(7) 0.21219(12) 0.5928(3) 0.0612(16) Uani 1 1 d . .
H18A H 0.3536 0.1932 0.5766 0.092 Uiso 1 1 calc R U
H18B H 0.4171 0.2162 0.6398 0.092 Uiso 1 1 calc R U
H18C H 0.5331 0.2063 0.5875 0.092 Uiso 1 1 calc R U
C13A C 0.2606(5) 0.24281(9) 0.4987(2) 0.0366(10) Uani 1 1 d . .
H13A H 0.2116 0.2213 0.4867 0.044 Uiso 1 1 calc R U
C12A C 0.2145(4) 0.27218(8) 0.45974(17) 0.0252(7) Uani 1 1 d . .
C17A C 0.0829(5) 0.27032(10) 0.40259(19) 0.0373(9) Uani 1 1 d . .
H17A H -0.0036 0.2856 0.4111 0.056 Uiso 1 1 calc R U
H17B H 0.0439 0.2466 0.3975 0.056 Uiso 1 1 calc R U
H17C H 0.1227 0.2776 0.362 0.056 Uiso 1 1 calc R U
C19A C 0.4782(4) 0.33955(10) 0.55784(18) 0.0322(8) Uani 1 1 d . .
H19A H 0.5497 0.3363 0.5993 0.048 Uiso 1 1 calc R U
H19B H 0.395 0.356 0.565 0.048 Uiso 1 1 calc R U
H19C H 0.538 0.3485 0.5239 0.048 Uiso 1 1 calc R U
C2A C 0.1415(4) 0.35700(8) 0.45753(15) 0.0178(6) Uani 1 1 d . .
H2A H 0.0759 0.3543 0.4912 0.021 Uiso 1 1 calc R U
C3A C 0.1448(3) 0.38430(8) 0.41645(14) 0.0156(6) Uani 1 1 d . .
N3A N 0.0459(3) 0.41529(7) 0.41415(13) 0.0192(5) Uani 1 1 d . .
C6A C -0.0482(4) 0.41392(8) 0.47180(16) 0.0210(6) Uani 1 1 d . .
H6A1 H -0.1176 0.3937 0.4673 0.031 Uiso 1 1 calc R U
H6A2 H -0.1124 0.4349 0.4721 0.031 Uiso 1 1 calc R U
H6A3 H 0.0244 0.4123 0.5133 0.031 Uiso 1 1 calc R U
C5A C 0.1408(4) 0.44860(8) 0.42148(18) 0.0252(7) Uani 1 1 d . .
H5A1 H 0.2208 0.4472 0.4608 0.038 Uiso 1 1 calc R U
H5A2 H 0.0696 0.468 0.4262 0.038 Uiso 1 1 calc R U
H5A3 H 0.1931 0.4521 0.3822 0.038 Uiso 1 1 calc R U
C4A C -0.0702(4) 0.41694(9) 0.35079(16) 0.0258(7) Uani 1 1 d . .
H4A1 H -0.012 0.4199 0.313 0.039 Uiso 1 1 calc R U
H4A2 H -0.1421 0.4365 0.3529 0.039 Uiso 1 1 calc R U
H4A3 H -0.1314 0.3955 0.3455 0.039 Uiso 1 1 calc R U
N2A N 0.2576(3) 0.37743(6) 0.37470(12) 0.0142(5) Uani 1 1 d . .
C21A C 0.3141(4) 0.40057(8) 0.32701(15) 0.0173(6) Uani 1 1 d . .
C22A C 0.4388(4) 0.42299(8) 0.35059(16) 0.0191(6) Uani 1 1 d . .
C27A C 0.5159(4) 0.42333(8) 0.42154(16) 0.0221(7) Uani 1 1 d . .
H27A H 0.6036 0.4068 0.4272 0.033 Uiso 1 1 calc R U
H27B H 0.4379 0.4169 0.4504 0.033 Uiso 1 1 calc R U
H27C H 0.5565 0.4465 0.4332 0.033 Uiso 1 1 calc R U
C23A C 0.4888(4) 0.44592(8) 0.30511(17) 0.0223(7) Uani 1 1 d . .
H23A H 0.5724 0.4615 0.3194 0.027 Uiso 1 1 calc R U
C24A C 0.4193(4) 0.44657(9) 0.23928(17) 0.0252(7) Uani 1 1 d . .
C28A C 0.4739(5) 0.47161(10) 0.19084(19) 0.0358(9) Uani 1 1 d . .
H28A H 0.4345 0.4643 0.1456 0.054 Uiso 1 1 calc R U
H28B H 0.5898 0.4722 0.1968 0.054 Uiso 1 1 calc R U
H28C H 0.433 0.4946 0.1986 0.054 Uiso 1 1 calc R U
C25A C 0.2978(4) 0.42389(9) 0.21876(16) 0.0250(7) Uani 1 1 d . .
H25A H 0.2505 0.4244 0.1738 0.03 Uiso 1 1 calc R U
C26A C 0.2420(4) 0.40032(8) 0.26147(16) 0.0219(7) Uani 1 1 d . .
C29A C 0.1088(4) 0.37675(9) 0.23455(17) 0.0284(8) Uani 1 1 d . .
H29A H 0.1458 0.3605 0.2032 0.043 Uiso 1 1 calc R U
H29B H 0.021 0.3904 0.2119 0.043 Uiso 1 1 calc R U
H29C H 0.0726 0.3639 0.271 0.043 Uiso 1 1 calc R U
C1B C 0.2780(3) 0.64071(7) 0.12660(14) 0.0137(6) Uani 1 1 d . .
N1B N 0.3200(3) 0.65195(6) 0.06901(12) 0.0147(5) Uani 1 1 d . .
C11B C 0.2685(4) 0.68401(7) 0.03564(14) 0.0157(6) Uani 1 1 d . .
C12B C 0.1520(4) 0.68283(8) -0.01895(15) 0.0182(6) Uani 1 1 d . .
C17B C 0.0804(4) 0.64942(9) -0.04738(16) 0.0262(7) Uani 1 1 d . .
H17D H 0.1578 0.6372 -0.0701 0.039 Uiso 1 1 calc R U
H17E H -0.0142 0.6545 -0.0789 0.039 Uiso 1 1 calc R U
H17F H 0.0513 0.635 -0.0115 0.039 Uiso 1 1 calc R U
C13B C 0.1048(4) 0.71425(8) -0.04874(15) 0.0206(6) Uani 1 1 d . .
H13B H 0.0237 0.7143 -0.0857 0.025 Uiso 1 1 calc R U
C14B C 0.1722(4) 0.74553(8) -0.02623(15) 0.0204(7) Uani 1 1 d . .
C18B C 0.1164(5) 0.77907(9) -0.05890(18) 0.0287(8) Uani 1 1 d . .
H18D H 0.1566 0.7984 -0.0304 0.043 Uiso 1 1 calc R U
H18E H 0.0005 0.7796 -0.0659 0.043 Uiso 1 1 calc R U
H18F H 0.1559 0.781 -0.1016 0.043 Uiso 1 1 calc R U
C15B C 0.2923(4) 0.74500(8) 0.02673(15) 0.0198(6) Uani 1 1 d . .
H15B H 0.341 0.7661 0.0418 0.024 Uiso 1 1 calc R U
C16B C 0.3442(4) 0.71447(8) 0.05874(15) 0.0163(6) Uani 1 1 d . .
C19B C 0.4811(4) 0.71453(9) 0.11461(16) 0.0232(7) Uani 1 1 d . .
H19D H 0.4431 0.7076 0.1558 0.035 Uiso 1 1 calc R U
H19E H 0.5264 0.7377 0.1197 0.035 Uiso 1 1 calc R U
H19F H 0.5623 0.6983 0.1044 0.035 Uiso 1 1 calc R U
C2B C 0.4248(4) 0.62955(8) 0.04518(15) 0.0168(6) Uani 1 1 d . .
H2B H 0.4702 0.6319 0.0054 0.02 Uiso 1 1 calc R U
C3B C 0.4498(3) 0.60368(7) 0.08967(14) 0.0138(6) Uani 1 1 d . .
N2B N 0.3583(3) 0.61070(6) 0.14012(12) 0.0127(5) Uani 1 1 d . .
C21B C 0.3615(4) 0.59223(7) 0.20297(14) 0.0146(6) Uani 1 1 d . .
C26B C 0.2478(4) 0.56672(8) 0.20820(15) 0.0175(6) Uani 1 1 d . .
C25B C 0.2617(4) 0.54809(8) 0.26722(16) 0.0218(7) Uani 1 1 d . .
H25B H 0.1893 0.5299 0.2714 0.026 Uiso 1 1 calc R U
C24B C 0.3781(4) 0.55531(9) 0.31993(16) 0.0237(7) Uani 1 1 d . .
C23B C 0.4823(4) 0.58200(9) 0.31363(16) 0.0224(7) Uani 1 1 d . .
H23B H 0.5584 0.5879 0.3504 0.027 Uiso 1 1 calc R U
C22B C 0.4792(4) 0.60064(8) 0.25493(15) 0.0173(6) Uani 1 1 d . .
C27B C 0.6048(4) 0.62750(8) 0.25041(16) 0.0213(7) Uani 1 1 d . .
H27D H 0.7072 0.6162 0.2499 0.032 Uiso 1 1 calc R U
H27E H 0.6109 0.6429 0.2887 0.032 Uiso 1 1 calc R U
H27F H 0.5778 0.6409 0.2097 0.032 Uiso 1 1 calc R U
C28B C 0.3908(5) 0.53437(11) 0.38322(18) 0.0352(9) Uani 1 1 d . .
H28D H 0.4722 0.5166 0.3826 0.053 Uiso 1 1 calc R U
H28E H 0.2888 0.5234 0.3866 0.053 Uiso 1 1 calc R U
H28F H 0.4196 0.5496 0.4213 0.053 Uiso 1 1 calc R U
C29B C 0.1119(4) 0.56018(9) 0.15458(17) 0.0229(7) Uani 1 1 d . .
H29D H 0.0244 0.5758 0.1603 0.034 Uiso 1 1 calc R U
H29E H 0.0766 0.5362 0.1571 0.034 Uiso 1 1 calc R U
H29F H 0.146 0.5643 0.1113 0.034 Uiso 1 1 calc R U
N3B N 0.5440(3) 0.57229(6) 0.08411(12) 0.0156(5) Uani 1 1 d . .
C4B C 0.4401(4) 0.54052(8) 0.07704(16) 0.0186(6) Uani 1 1 d . .
H4B1 H 0.3876 0.5379 0.1165 0.028 Uiso 1 1 calc R U
H4B2 H 0.5053 0.5201 0.0721 0.028 Uiso 1 1 calc R U
H4B3 H 0.3601 0.5429 0.0379 0.028 Uiso 1 1 calc R U
C5B C 0.6732(4) 0.56768(9) 0.14190(16) 0.0224(7) Uani 1 1 d . .
H5B1 H 0.7401 0.5883 0.1467 0.034 Uiso 1 1 calc R U
H5B2 H 0.7376 0.5476 0.1341 0.034 Uiso 1 1 calc R U
H5B3 H 0.6256 0.5642 0.1824 0.034 Uiso 1 1 calc R U
C6B C 0.6238(4) 0.57485(8) 0.02207(15) 0.0213(7) Uani 1 1 d . .
H6B1 H 0.543 0.577 -0.0168 0.032 Uiso 1 1 calc R U
H6B2 H 0.6867 0.554 0.0178 0.032 Uiso 1 1 calc R U
H6B3 H 0.693 0.5951 0.0252 0.032 Uiso 1 1 calc R U
N4B N -0.0492(3) 0.68523(7) 0.22481(13) 0.0188(5) Uani 1 1 d . .
C7B C -0.1433(4) 0.69751(8) 0.25164(15) 0.0165(6) Uani 1 1 d . .
C8B C -0.2612(4) 0.71361(8) 0.28691(17) 0.0235(7) Uani 1 1 d . .
H8B1 H -0.2415 0.7071 0.3337 0.035 Uiso 1 1 calc R U
H8B2 H -0.367 0.7059 0.2678 0.035 Uiso 1 1 calc R U
H8B3 H -0.2544 0.7387 0.283 0.035 Uiso 1 1 calc R U
O1A O 0.7700(3) 0.55464(6) 0.41641(12) 0.0314(6) Uani 1 1 d . .
C97A C 0.8359(4) 0.52677(9) 0.30812(17) 0.0267(7) Uani 1 1 d . .
F2A F 0.8814(3) 0.55729(6) 0.28568(11) 0.0367(5) Uani 1 1 d . .
F3A F 0.9215(3) 0.50211(6) 0.28437(11) 0.0368(5) Uani 1 1 d . .
O2A O 1.0277(3) 0.52829(6) 0.41592(13) 0.0326(6) Uani 1 1 d . .
O3A O 0.7933(3) 0.49200(6) 0.41032(12) 0.0294(5) Uani 1 1 d . .
F2B F 0.9765(3) 0.03827(6) 0.49794(10) 0.0382(5) Uani 1 1 d . .
C97B C 1.0089(4) 0.04497(9) 0.56257(16) 0.0241(7) Uani 1 1 d . .
O1B O 0.7756(3) 0.00820(7) 0.58900(15) 0.0380(6) Uani 1 1 d . .
O3B O 0.7311(3) 0.06926(7) 0.56820(13) 0.0328(6) Uani 1 1 d . .
O2B O 0.8857(3) 0.05073(7) 0.67069(12) 0.0349(6) Uani 1 1 d . .
N5B N 0.1017(4) 0.15109(8) 0.11244(14) 0.0301(7) Uani 1 1 d . .
C98B C 0.0009(4) 0.13536(9) 0.12726(16) 0.0257(7) Uani 1 1 d . .
C99B C -0.1307(6) 0.11482(11) 0.1443(3) 0.0531(12) Uani 1 1 d . .
H99A H -0.2301 0.1237 0.1205 0.08 Uiso 1 1 calc R U
H99B H -0.1337 0.1162 0.1921 0.08 Uiso 1 1 calc R U
H99C H -0.1166 0.0907 0.1318 0.08 Uiso 1 1 calc R U
N5A N 0.4468(5) 0.37159(9) 0.10310(19) 0.0499(10) Uani 1 1 d . .
C98A C 0.5397(6) 0.37453(10) 0.1493(2) 0.0388(10) Uani 1 1 d . .
C99A C 0.6556(5) 0.37851(11) 0.2063(2) 0.0453(10) Uani 1 1 d . .
H99D H 0.7085 0.4008 0.2043 0.068 Uiso 1 1 calc R U
H99E H 0.7338 0.3599 0.2074 0.068 Uiso 1 1 calc R U
H99F H 0.6039 0.3775 0.2462 0.068 Uiso 1 1 calc R U

loop_
_atom_site_aniso_label
_atom_site_aniso_U_11
_atom_site_aniso_U_22
_atom_site_aniso_U_33
_atom_site_aniso_U_23
_atom_site_aniso_U_13
_atom_site_aniso_U_12
Pd1A 0.01716(12) 0.01120(11) 0.01831(11) 0.00056(8) 0.00720(9) 0.00153(9)
Pd1B 0.01358(11) 0.01124(11) 0.01629(11) -0.00062(8) 0.00547(8) 0.00043(9)
Cl1B 0.0185(4) 0.0242(4) 0.0198(3) -0.0052(3) 0.0030(3) 0.0000(3)
S1A 0.0244(4) 0.0182(4) 0.0280(4) -0.0014(3) 0.0011(3) 0.0047(3)
Cl2A 0.0270(4) 0.0287(4) 0.0271(4) -0.0116(3) 0.0039(3) -0.0005(3)
Cl1A 0.0201(4) 0.0251(4) 0.0370(4) -0.0059(3) 0.0013(3) 0.0001(3)
Cl2B 0.0202(4) 0.0280(4) 0.0295(4) -0.0075(3) 0.0009(3) -0.0037(3)
F1A 0.0295(11) 0.0332(11) 0.0294(10) -0.0005(9) 0.0005(9) -0.0016(9)
S1B 0.0244(4) 0.0177(4) 0.0267(4) -0.0010(3) 0.0057(3) -0.0049(3)
F1B 0.0302(11) 0.0259(11) 0.0410(12) 0.0050(9) 0.0038(9) 0.0048(9)
F3B 0.0307(11) 0.0233(10) 0.0405(12) 0.0068(9) 0.0066(9) -0.0067(9)
N4A 0.0246(15) 0.0195(13) 0.0265(14) 0.0011(11) 0.0101(12) 0.0035(12)
C7A 0.0236(17) 0.0193(16) 0.0291(17) -0.0001(13) 0.0091(14) -0.0025(14)
C8A 0.0275(19) 0.0255(18) 0.040(2) -0.0048(15) 0.0183(16) 0.0014(15)
C1A 0.0147(14) 0.0100(13) 0.0136(13) -0.0003(10) 0.0011(11) 0.0004(11)
N1A 0.0190(13) 0.0121(12) 0.0186(12) 0.0020(10) 0.0083(10) 0.0022(10)
C11A 0.0261(17) 0.0147(15) 0.0196(15) 0.0064(12) 0.0148(13) 0.0093(13)
C16A 0.0230(17) 0.0272(17) 0.0200(15) 0.0094(13) 0.0111(13) 0.0111(14)
C15A 0.033(2) 0.039(2) 0.0264(17) 0.0132(15) 0.0155(15) 0.0171(17)
C14A 0.046(2) 0.031(2) 0.038(2) 0.0189(16) 0.0272(19) 0.0233(18)
C18A 0.078(4) 0.043(3) 0.074(3) 0.037(2) 0.049(3) 0.033(3)
C13A 0.054(3) 0.0137(16) 0.052(2) 0.0026(15) 0.039(2) 0.0008(16)
C12A 0.0342(19) 0.0176(16) 0.0286(17) 0.0010(13) 0.0219(15) -0.0002(14)
C17A 0.051(2) 0.030(2) 0.035(2) -0.0075(16) 0.0185(18) -0.0167(18)
C19A 0.0271(19) 0.043(2) 0.0253(17) 0.0010(16) 0.0010(15) 0.0042(17)
C2A 0.0160(15) 0.0182(15) 0.0200(14) -0.0005(12) 0.0057(12) 0.0034(12)
C3A 0.0151(14) 0.0125(14) 0.0191(14) -0.0019(11) 0.0017(12) 0.0019(12)
N3A 0.0184(13) 0.0148(13) 0.0248(14) 0.0006(10) 0.0041(11) 0.0036(11)
C6A 0.0188(16) 0.0185(15) 0.0272(16) -0.0040(13) 0.0091(13) 0.0028(13)
C5A 0.0267(18) 0.0117(15) 0.0386(19) 0.0004(13) 0.0095(15) 0.0041(13)
C4A 0.0231(17) 0.0254(18) 0.0271(17) 0.0041(14) -0.0031(14) 0.0112(14)
N2A 0.0147(12) 0.0123(12) 0.0156(12) 0.0005(9) 0.0023(10) 0.0003(10)
C21A 0.0214(16) 0.0117(14) 0.0199(15) 0.0030(11) 0.0068(12) 0.0029(12)
C22A 0.0211(16) 0.0123(14) 0.0251(16) 0.0020(12) 0.0071(13) 0.0036(12)
C27A 0.0205(16) 0.0163(15) 0.0292(17) 0.0010(13) 0.0029(13) -0.0007(13)
C23A 0.0202(16) 0.0157(15) 0.0322(17) -0.0015(13) 0.0083(14) -0.0007(13)
C24A 0.0302(18) 0.0201(16) 0.0272(17) 0.0079(13) 0.0108(14) 0.0079(14)
C28A 0.048(2) 0.0287(19) 0.034(2) 0.0120(16) 0.0175(18) 0.0016(17)
C25A 0.0326(19) 0.0236(17) 0.0185(15) 0.0052(13) 0.0027(14) 0.0079(15)
C26A 0.0267(17) 0.0179(15) 0.0218(15) 0.0009(12) 0.0058(13) 0.0057(13)
C29A 0.0323(19) 0.0268(18) 0.0234(16) -0.0008(14) -0.0055(14) 0.0023(15)
C1B 0.0145(14) 0.0105(13) 0.0158(13) -0.0020(10) 0.0015(11) -0.0016(11)
N1B 0.0179(13) 0.0107(12) 0.0166(12) -0.0011(9) 0.0060(10) 0.0019(10)
C11B 0.0204(15) 0.0112(14) 0.0171(14) 0.0018(11) 0.0077(12) 0.0023(12)
C12B 0.0209(15) 0.0151(15) 0.0197(14) -0.0005(12) 0.0068(12) 0.0008(12)
C17B 0.0330(19) 0.0208(16) 0.0224(16) -0.0043(13) -0.0040(14) -0.0018(14)
C13B 0.0216(16) 0.0222(16) 0.0181(15) 0.0049(12) 0.0031(12) 0.0043(13)
C14B 0.0263(17) 0.0167(15) 0.0208(15) 0.0028(12) 0.0120(13) 0.0035(13)
C18B 0.038(2) 0.0186(17) 0.0311(18) 0.0063(14) 0.0091(16) 0.0060(15)
C15B 0.0261(17) 0.0136(14) 0.0224(15) -0.0001(12) 0.0130(13) -0.0016(13)
C16B 0.0174(15) 0.0135(14) 0.0198(14) 0.0004(11) 0.0096(12) -0.0016(12)
C19B 0.0273(18) 0.0204(16) 0.0227(16) -0.0015(12) 0.0057(14) -0.0059(14)
C2B 0.0181(15) 0.0149(14) 0.0185(14) -0.0013(11) 0.0067(12) 0.0009(12)
C3B 0.0130(14) 0.0120(13) 0.0172(14) -0.0014(11) 0.0048(11) -0.0001(11)
N2B 0.0122(12) 0.0105(11) 0.0158(12) 0.0003(9) 0.0033(9) -0.0003(9)
C21B 0.0177(15) 0.0118(13) 0.0149(13) 0.0022(11) 0.0048(11) 0.0035(12)
C26B 0.0184(15) 0.0120(14) 0.0234(15) -0.0004(11) 0.0071(12) 0.0042(12)
C25B 0.0219(16) 0.0165(15) 0.0295(17) 0.0038(13) 0.0126(14) 0.0011(13)
C24B 0.0268(17) 0.0228(16) 0.0243(16) 0.0063(13) 0.0132(14) 0.0074(14)
C23B 0.0238(17) 0.0239(17) 0.0190(15) -0.0006(13) 0.0016(13) 0.0071(14)
C22B 0.0188(15) 0.0133(14) 0.0206(15) 0.0008(11) 0.0055(12) 0.0042(12)
C27B 0.0204(16) 0.0178(15) 0.0247(16) -0.0012(12) -0.0011(13) 0.0003(13)
C28B 0.038(2) 0.038(2) 0.0307(19) 0.0165(16) 0.0109(17) 0.0065(17)
C29B 0.0192(16) 0.0191(16) 0.0314(17) -0.0024(13) 0.0066(13) -0.0020(13)
N3B 0.0132(12) 0.0140(12) 0.0204(12) -0.0024(10) 0.0058(10) 0.0020(10)
C4B 0.0200(15) 0.0109(14) 0.0255(16) -0.0002(12) 0.0054(13) 0.0000(12)
C5B 0.0146(15) 0.0232(17) 0.0284(17) -0.0008(13) -0.0004(13) 0.0048(13)
C6B 0.0235(17) 0.0197(16) 0.0235(16) 0.0002(12) 0.0132(13) 0.0011(13)
N4B 0.0161(13) 0.0183(13) 0.0220(13) -0.0014(10) 0.0027(11) -0.0030(11)
C7B 0.0163(15) 0.0134(14) 0.0203(15) 0.0007(11) 0.0041(12) -0.0002(12)
C8B 0.0225(17) 0.0173(15) 0.0331(18) -0.0028(13) 0.0123(14) 0.0008(13)
O1A 0.0322(14) 0.0254(13) 0.0349(13) -0.0044(10) -0.0012(11) 0.0118(11)
C97A 0.0270(18) 0.0226(17) 0.0315(18) -0.0002(14) 0.0082(15) 0.0017(14)
F2A 0.0399(12) 0.0276(11) 0.0437(12) 0.0095(9) 0.0097(10) -0.0048(10)
F3A 0.0392(12) 0.0348(12) 0.0384(12) -0.0078(9) 0.0128(10) 0.0047(10)
O2A 0.0278(13) 0.0260(13) 0.0423(15) -0.0051(11) -0.0009(11) 0.0038(11)
O3A 0.0320(13) 0.0219(12) 0.0345(13) 0.0038(10) 0.0051(11) 0.0026(10)
F2B 0.0453(13) 0.0469(14) 0.0228(10) -0.0039(9) 0.0061(9) 0.0013(11)
C97B 0.0267(17) 0.0201(16) 0.0248(16) 0.0004(13) 0.0005(14) -0.0020(14)
O1B 0.0369(15) 0.0219(13) 0.0577(17) -0.0049(12) 0.0151(13) -0.0114(11)
O3B 0.0284(13) 0.0272(13) 0.0417(15) 0.0002(11) 0.0015(11) 0.0034(11)
O2B 0.0390(15) 0.0430(16) 0.0241(12) -0.0007(11) 0.0089(11) -0.0060(12)
N5B 0.0384(18) 0.0289(16) 0.0234(14) -0.0016(12) 0.0057(13) -0.0023(14)
C98B 0.0336(19) 0.0204(16) 0.0250(16) 0.0028(13) 0.0109(15) 0.0077(15)
C99B 0.053(3) 0.029(2) 0.085(4) 0.003(2) 0.039(3) 0.001(2)
N5A 0.085(3) 0.0293(18) 0.040(2) -0.0042(15) 0.025(2) -0.0098(19)
C98A 0.063(3) 0.0208(18) 0.038(2) -0.0011(16) 0.025(2) 0.0006(18)
C99A 0.050(3) 0.032(2) 0.056(3) 0.0100(19) 0.016(2) 0.0042(19)

loop_
_atom_type_symbol
_atom_type_description
_atom_type_scat_dispersion_real
_atom_type_scat_dispersion_imag
_atom_type_scat_source
C C 0.0033 0.0016 'International Tables Vol C Tables 4.2.6.8 and 6.1.1.4'
N N 0.0061 0.0033 'International Tables Vol C Tables 4.2.6.8 and 6.1.1.4'
Cl Cl 0.1484 0.1585 'International Tables Vol C Tables 4.2.6.8 and 6.1.1.4'
Pd Pd -0.9988 1.0072 'International Tables Vol C Tables 4.2.6.8 and 6.1.1.4'
S S 0.1246 0.1234 'International Tables Vol C Tables 4.2.6.8 and 6.1.1.4'
O O 0.0106 0.006 'International Tables Vol C Tables 4.2.6.8 and 6.1.1.4'
F F 0.0171 0.0103 'International Tables Vol C Tables 4.2.6.8 and 6.1.1.4'
H H 0 0 'International Tables Vol C Tables 4.2.6.8 and 6.1.1.4'

loop_
_geom_angle_atom_site_label_1
_geom_angle_atom_site_label_2
_geom_angle_atom_site_label_3
_geom_angle
C1A Pd1A N4A 178.36(11)
C1A Pd1A Cl2A 89.28(8)
N4A Pd1A Cl2A 89.22(8)
C1A Pd1A Cl1A 94.08(8)
N4A Pd1A Cl1A 87.42(8)
Cl2A Pd1A Cl1A 176.63(3)
C1B Pd1B N4B 178.18(11)
C1B Pd1B Cl2B 90.41(8)
N4B Pd1B Cl2B 88.09(7)
C1B Pd1B Cl1B 93.45(8)
N4B Pd1B Cl1B 88.07(7)
Cl2B Pd1B Cl1B 176.04(3)
O2A S1A O1A 114.83(15)
O2A S1A O3A 115.19(15)
O1A S1A O3A 115.29(16)
O2A S1A C97A 102.59(16)
O1A S1A C97A 104.43(15)
O3A S1A C97A 101.94(15)
O2B S1B O1B 116.06(17)
O2B S1B O3B 114.63(16)
O1B S1B O3B 114.42(17)
O2B S1B C97B 103.89(15)
O1B S1B C97B 102.67(16)
O3B S1B C97B 102.66(15)
C7A N4A Pd1A 176.9(3)
N4A C7A C8A 178.9(4)
C7A C8A H8A1 109.5
C7A C8A H8A2 109.5
H8A1 C8A H8A2 109.5
C7A C8A H8A3 109.5
H8A1 C8A H8A3 109.5
H8A2 C8A H8A3 109.5
N1A C1A N2A 105.7(2)
N1A C1A Pd1A 127.1(2)
N2A C1A Pd1A 127.1(2)
C1A N1A C2A 111.1(2)
C1A N1A C11A 126.4(2)
C2A N1A C11A 122.3(2)
C12A C11A C16A 123.3(3)
C12A C11A N1A 119.5(3)
C16A C11A N1A 117.1(3)
C15A C16A C11A 117.4(3)
C15A C16A C19A 120.4(3)
C11A C16A C19A 122.2(3)
C14A C15A C16A 121.9(4)
C14A C15A H15A 119.1
C16A C15A H15A 119.1
C15A C14A C13A 118.9(3)
C15A C14A C18A 120.8(4)
C13A C14A C18A 120.2(4)
C14A C18A H18A 109.5
C14A C18A H18B 109.5
H18A C18A H18B 109.5
C14A C18A H18C 109.5
H18A C18A H18C 109.5
H18B C18A H18C 109.5
C14A C13A C12A 122.0(4)
C14A C13A H13A 119
C12A C13A H13A 119
C11A C12A C13A 116.3(3)
C11A C12A C17A 122.5(3)
C13A C12A C17A 121.2(3)
C12A C17A H17A 109.5
C12A C17A H17B 109.5
H17A C17A H17B 109.5
C12A C17A H17C 109.5
H17A C17A H17C 109.5
H17B C17A H17C 109.5
C16A C19A H19A 109.5
C16A C19A H19B 109.5
H19A C19A H19B 109.5
C16A C19A H19C 109.5
H19A C19A H19C 109.5
H19B C19A H19C 109.5
C3A C2A N1A 106.3(3)
C3A C2A H2A 126.8
N1A C2A H2A 126.8
C2A C3A N2A 107.7(3)
C2A C3A N3A 126.9(3)
N2A C3A N3A 125.4(3)
C3A N3A C6A 108.1(2)
C3A N3A C4A 111.5(2)
C6A N3A C4A 108.0(2)
C3A N3A C5A 113.4(2)
C6A N3A C5A 106.6(2)
C4A N3A C5A 108.9(3)
N3A C6A H6A1 109.5
N3A C6A H6A2 109.5
H6A1 C6A H6A2 109.5
N3A C6A H6A3 109.5
H6A1 C6A H6A3 109.5
H6A2 C6A H6A3 109.5
N3A C5A H5A1 109.5
N3A C5A H5A2 109.5
H5A1 C5A H5A2 109.5
N3A C5A H5A3 109.5
H5A1 C5A H5A3 109.5
H5A2 C5A H5A3 109.5
N3A C4A H4A1 109.5
N3A C4A H4A2 109.5
H4A1 C4A H4A2 109.5
N3A C4A H4A3 109.5
H4A1 C4A H4A3 109.5
H4A2 C4A H4A3 109.5
C1A N2A C3A 109.2(2)
C1A N2A C21A 122.8(2)
C3A N2A C21A 127.6(2)
C26A C21A C22A 123.1(3)
C26A C21A N2A 119.7(3)
C22A C21A N2A 117.3(3)
C23A C22A C21A 117.0(3)
C23A C22A C27A 120.1(3)
C21A C22A C27A 122.9(3)
C22A C27A H27A 109.5
C22A C27A H27B 109.5
H27A C27A H27B 109.5
C22A C27A H27C 109.5
H27A C27A H27C 109.5
H27B C27A H27C 109.5
C24A C23A C22A 121.7(3)
C24A C23A H23A 119.2
C22A C23A H23A 119.2
C25A C24A C23A 118.9(3)
C25A C24A C28A 120.0(3)
C23A C24A C28A 121.1(3)
C24A C28A H28A 109.5
C24A C28A H28B 109.5
H28A C28A H28B 109.5
C24A C28A H28C 109.5
H28A C28A H28C 109.5
H28B C28A H28C 109.5
C24A C25A C26A 122.5(3)
C24A C25A H25A 118.8
C26A C25A H25A 118.8
C25A C26A C21A 116.9(3)
C25A C26A C29A 118.5(3)
C21A C26A C29A 124.5(3)
C26A C29A H29A 109.5
C26A C29A H29B 109.5
H29A C29A H29B 109.5
C26A C29A H29C 109.5
H29A C29A H29C 109.5
H29B C29A H29C 109.5
N1B C1B N2B 105.5(2)
N1B C1B Pd1B 126.1(2)
N2B C1B Pd1B 128.3(2)
C1B N1B C2B 111.5(2)
C1B N1B C11B 125.8(2)
C2B N1B C11B 122.7(2)
C12B C11B C16B 123.1(3)
C12B C11B N1B 118.9(3)
C16B C11B N1B 118.0(3)
C11B C12B C13B 116.9(3)
C11B C12B C17B 122.8(3)
C13B C12B C17B 120.2(3)
C12B C17B H17D 109.5
C12B C17B H17E 109.5
H17D C17B H17E 109.5
C12B C17B H17F 109.5
H17D C17B H17F 109.5
H17E C17B H17F 109.5
C14B C13B C12B 122.4(3)
C14B C13B H13B 118.8
C12B C13B H13B 118.8
C15B C14B C13B 118.2(3)
C15B C14B C18B 120.8(3)
C13B C14B C18B 121.0(3)
C14B C18B H18D 109.5
C14B C18B H18E 109.5
H18D C18B H18E 109.5
C14B C18B H18F 109.5
H18D C18B H18F 109.5
H18E C18B H18F 109.5
C14B C15B C16B 122.1(3)
C14B C15B H15B 118.9
C16B C15B H15B 118.9
C15B C16B C11B 117.3(3)
C15B C16B C19B 120.9(3)
C11B C16B C19B 121.8(3)
C16B C19B H19D 109.5
C16B C19B H19E 109.5
H19D C19B H19E 109.5
C16B C19B H19F 109.5
H19D C19B H19F 109.5
H19E C19B H19F 109.5
C3B C2B N1B 106.3(3)
C3B C2B H2B 126.9
N1B C2B H2B 126.9
C2B C3B N2B 107.3(2)
C2B C3B N3B 126.9(3)
N2B C3B N3B 125.6(2)
C1B N2B C3B 109.5(2)
C1B N2B C21B 123.0(2)
C3B N2B C21B 127.0(2)
C22B C21B C26B 122.8(3)
C22B C21B N2B 118.4(3)
C26B C21B N2B 118.8(3)
C25B C26B C21B 117.0(3)
C25B C26B C29B 120.4(3)
C21B C26B C29B 122.5(3)
C24B C25B C26B 122.1(3)
C24B C25B H25B 119
C26B C25B H25B 119
C23B C24B C25B 118.7(3)
C23B C24B C28B 120.6(3)
C25B C24B C28B 120.7(3)
C24B C23B C22B 122.1(3)
C24B C23B H23B 118.9
C22B C23B H23B 118.9
C21B C22B C23B 117.2(3)
C21B C22B C27B 124.0(3)
C23B C22B C27B 118.8(3)
C22B C27B H27D 109.5
C22B C27B H27E 109.5
H27D C27B H27E 109.5
C22B C27B H27F 109.5
H27D C27B H27F 109.5
H27E C27B H27F 109.5
C24B C28B H28D 109.5
C24B C28B H28E 109.5
H28D C28B H28E 109.5
C24B C28B H28F 109.5
H28D C28B H28F 109.5
H28E C28B H28F 109.5
C26B C29B H29D 109.5
C26B C29B H29E 109.5
H29D C29B H29E 109.5
C26B C29B H29F 109.5
H29D C29B H29F 109.5
H29E C29B H29F 109.5
C3B N3B C5B 112.7(2)
C3B N3B C4B 111.2(2)
C5B N3B C4B 109.4(2)
C3B N3B C6B 108.8(2)
C5B N3B C6B 107.2(2)
C4B N3B C6B 107.3(2)
N3B C4B H4B1 109.5
N3B C4B H4B2 109.5
H4B1 C4B H4B2 109.5
N3B C4B H4B3 109.5
H4B1 C4B H4B3 109.5
H4B2 C4B H4B3 109.5
N3B C5B H5B1 109.5
N3B C5B H5B2 109.5
H5B1 C5B H5B2 109.5
N3B C5B H5B3 109.5
H5B1 C5B H5B3 109.5
H5B2 C5B H5B3 109.5
N3B C6B H6B1 109.5
N3B C6B H6B2 109.5
H6B1 C6B H6B2 109.5
N3B C6B H6B3 109.5
H6B1 C6B H6B3 109.5
H6B2 C6B H6B3 109.5
C7B N4B Pd1B 179.3(3)
N4B C7B C8B 178.8(4)
C7B C8B H8B1 109.5
C7B C8B H8B2 109.5
H8B1 C8B H8B2 109.5
C7B C8B H8B3 109.5
H8B1 C8B H8B3 109.5
H8B2 C8B H8B3 109.5
F3A C97A F1A 107.5(3)
F3A C97A F2A 108.0(3)
F1A C97A F2A 106.8(3)
F3A C97A S1A 110.9(2)
F1A C97A S1A 111.5(2)
F2A C97A S1A 111.8(2)
F3B C97B F2B 107.0(3)
F3B C97B F1B 107.3(3)
F2B C97B F1B 107.7(3)
F3B C97B S1B 111.5(2)
F2B C97B S1B 111.2(2)
F1B C97B S1B 111.8(2)
N5B C98B C99B 178.3(4)
C98B C99B H99A 109.5
C98B C99B H99B 109.5
H99A C99B H99B 109.5
C98B C99B H99C 109.5
H99A C99B H99C 109.5
H99B C99B H99C 109.5
N5A C98A C99A 179.4(5)
C98A C99A H99D 109.5
C98A C99A H99E 109.5
H99D C99A H99E 109.5
C98A C99A H99F 109.5
H99D C99A H99F 109.5
H99E C99A H99F 109.5

loop_
_geom_bond_atom_site_label_1
_geom_bond_atom_site_label_2
_geom_bond_distance
Pd1A C1A 1.964(3)
Pd1A N4A 2.066(3)
Pd1A Cl2A 2.2921(8)
Pd1A Cl1A 2.3036(9)
Pd1B C1B 1.976(3)
Pd1B N4B 2.067(3)
Pd1B Cl2B 2.2954(8)
Pd1B Cl1B 2.3082(8)
S1A O2A 1.436(3)
S1A O1A 1.443(2)
S1A O3A 1.449(3)
S1A C97A 1.822(4)
F1A C97A 1.338(4)
S1B O2B 1.433(3)
S1B O1B 1.442(3)
S1B O3B 1.445(3)
S1B C97B 1.831(4)
F1B C97B 1.336(4)
F3B C97B 1.333(4)
N4A C7A 1.134(4)
C7A C8A 1.456(5)
C8A H8A1 0.98
C8A H8A2 0.98
C8A H8A3 0.98
C1A N1A 1.353(4)
C1A N2A 1.364(4)
N1A C2A 1.383(4)
N1A C11A 1.452(4)
C11A C12A 1.388(5)
C11A C16A 1.400(5)
C16A C15A 1.391(5)
C16A C19A 1.501(5)
C15A C14A 1.381(6)
C15A H15A 0.95
C14A C13A 1.384(6)
C14A C18A 1.510(5)
C18A H18A 0.98
C18A H18B 0.98
C18A H18C 0.98
C13A C12A 1.414(5)
C13A H13A 0.95
C12A C17A 1.505(6)
C17A H17A 0.98
C17A H17B 0.98
C17A H17C 0.98
C19A H19A 0.98
C19A H19B 0.98
C19A H19C 0.98
C2A C3A 1.353(4)
C2A H2A 0.95
C3A N2A 1.397(4)
C3A N3A 1.466(4)
N3A C6A 1.515(4)
N3A C4A 1.518(4)
N3A C5A 1.521(4)
C6A H6A1 0.98
C6A H6A2 0.98
C6A H6A3 0.98
C5A H5A1 0.98
C5A H5A2 0.98
C5A H5A3 0.98
C4A H4A1 0.98
C4A H4A2 0.98
C4A H4A3 0.98
N2A C21A 1.454(4)
C21A C26A 1.393(4)
C21A C22A 1.407(5)
C22A C23A 1.394(4)
C22A C27A 1.505(4)
C27A H27A 0.98
C27A H27B 0.98
C27A H27C 0.98
C23A C24A 1.392(5)
C23A H23A 0.95
C24A C25A 1.380(5)
C24A C28A 1.505(5)
C28A H28A 0.98
C28A H28B 0.98
C28A H28C 0.98
C25A C26A 1.392(5)
C25A H25A 0.95
C26A C29A 1.502(5)
C29A H29A 0.98
C29A H29B 0.98
C29A H29C 0.98
C1B N1B 1.348(4)
C1B N2B 1.360(4)
N1B C2B 1.382(4)
N1B C11B 1.456(4)
C11B C12B 1.388(4)
C11B C16B 1.397(4)
C12B C13B 1.396(4)
C12B C17B 1.514(4)
C17B H17D 0.98
C17B H17E 0.98
C17B H17F 0.98
C13B C14B 1.393(5)
C13B H13B 0.95
C14B C15B 1.383(5)
C14B C18B 1.509(4)
C18B H18D 0.98
C18B H18E 0.98
C18B H18F 0.98
C15B C16B 1.395(4)
C15B H15B 0.95
C16B C19B 1.515(4)
C19B H19D 0.98
C19B H19E 0.98
C19B H19F 0.98
C2B C3B 1.350(4)
C2B H2B 0.95
C3B N2B 1.402(4)
C3B N3B 1.472(4)
N2B C21B 1.466(4)
C21B C22B 1.395(4)
C21B C26B 1.400(4)
C26B C25B 1.396(4)
C26B C29B 1.502(5)
C25B C24B 1.388(5)
C25B H25B 0.95
C24B C23B 1.382(5)
C24B C28B 1.517(4)
C23B C22B 1.396(4)
C23B H23B 0.95
C22B C27B 1.506(4)
C27B H27D 0.98
C27B H27E 0.98
C27B H27F 0.98
C28B H28D 0.98
C28B H28E 0.98
C28B H28F 0.98
C29B H29D 0.98
C29B H29E 0.98
C29B H29F 0.98
N3B C5B 1.509(4)
N3B C4B 1.513(4)
N3B C6B 1.521(4)
C4B H4B1 0.98
C4B H4B2 0.98
C4B H4B3 0.98
C5B H5B1 0.98
C5B H5B2 0.98
C5B H5B3 0.98
C6B H6B1 0.98
C6B H6B2 0.98
C6B H6B3 0.98
N4B C7B 1.137(4)
C7B C8B 1.456(4)
C8B H8B1 0.98
C8B H8B2 0.98
C8B H8B3 0.98
C97A F3A 1.335(4)
C97A F2A 1.346(4)
F2B C97B 1.335(4)
N5B C98B 1.130(5)
C98B C99B 1.457(6)
C99B H99A 0.98
C99B H99B 0.98
C99B H99C 0.98
N5A C98A 1.151(6)
C98A C99A 1.426(7)
C99A H99D 0.98
C99A H99E 0.98
C99A H99F 0.98

loop_
_geom_torsion_atom_site_label_1
_geom_torsion_atom_site_label_2
_geom_torsion_atom_site_label_3
_geom_torsion_atom_site_label_4
_geom_torsion
N2A C1A N1A C2A 0.3(3)
Pd1A C1A N1A C2A -176.2(2)
N2A C1A N1A C11A -173.9(3)
Pd1A C1A N1A C11A 9.6(4)
C1A N1A C11A C12A -93.9(4)
C2A N1A C11A C12A 92.5(4)
C1A N1A C11A C16A 90.9(4)
C2A N1A C11A C16A -82.7(4)
C12A C11A C16A C15A 4.5(5)
N1A C11A C16A C15A 179.6(3)
C12A C11A C16A C19A -174.5(3)
N1A C11A C16A C19A 0.5(4)
C11A C16A C15A C14A -0.8(5)
C19A C16A C15A C14A 178.2(3)
C16A C15A C14A C13A -2.0(5)
C16A C15A C14A C18A 177.6(3)
C15A C14A C13A C12A 1.4(5)
C18A C14A C13A C12A -178.2(3)
C16A C11A C12A C13A -5.1(5)
N1A C11A C12A C13A 180.0(3)
C16A C11A C12A C17A 173.1(3)
N1A C11A C12A C17A -1.9(5)
C14A C13A C12A C11A 2.0(5)
C14A C13A C12A C17A -176.2(3)
C1A N1A C2A C3A -0.4(4)
C11A N1A C2A C3A 174.1(3)
N1A C2A C3A N2A 0.3(3)
N1A C2A C3A N3A 178.8(3)
C2A C3A N3A C6A 7.0(4)
N2A C3A N3A C6A -174.7(3)
C2A C3A N3A C4A -111.6(3)
N2A C3A N3A C4A 66.7(4)
C2A C3A N3A C5A 125.0(3)
N2A C3A N3A C5A -56.7(4)
N1A C1A N2A C3A -0.1(3)
Pd1A C1A N2A C3A 176.4(2)
N1A C1A N2A C21A 173.4(3)
Pd1A C1A N2A C21A -10.1(4)
C2A C3A N2A C1A -0.2(3)
N3A C3A N2A C1A -178.7(3)
C2A C3A N2A C21A -173.2(3)
N3A C3A N2A C21A 8.2(5)
C1A N2A C21A C26A 94.9(4)
C3A N2A C21A C26A -92.9(4)
C1A N2A C21A C22A -86.5(3)
C3A N2A C21A C22A 85.6(4)
C26A C21A C22A C23A 0.6(5)
N2A C21A C22A C23A -177.9(3)
C26A C21A C22A C27A 179.7(3)
N2A C21A C22A C27A 1.2(4)
C21A C22A C23A C24A -0.3(5)
C27A C22A C23A C24A -179.4(3)
C22A C23A C24A C25A 0.0(5)
C22A C23A C24A C28A 179.7(3)
C23A C24A C25A C26A 0.0(5)
C28A C24A C25A C26A -179.7(3)
C24A C25A C26A C21A 0.3(5)
C24A C25A C26A C29A 179.8(3)
C22A C21A C26A C25A -0.6(5)
N2A C21A C26A C25A 177.8(3)
C22A C21A C26A C29A 179.9(3)
N2A C21A C26A C29A -1.6(5)
N2B C1B N1B C2B 0.4(3)
Pd1B C1B N1B C2B -175.5(2)
N2B C1B N1B C11B -177.6(3)
Pd1B C1B N1B C11B 6.4(4)
C1B N1B C11B C12B -103.0(3)
C2B N1B C11B C12B 79.2(4)
C1B N1B C11B C16B 79.7(4)
C2B N1B C11B C16B -98.2(3)
C16B C11B C12B C13B -3.7(5)
N1B C11B C12B C13B 179.1(3)
C16B C11B C12B C17B 174.6(3)
N1B C11B C12B C17B -2.7(4)
C11B C12B C13B C14B 1.2(5)
C17B C12B C13B C14B -177.1(3)
C12B C13B C14B C15B 1.3(5)
C12B C13B C14B C18B -179.0(3)
C13B C14B C15B C16B -1.6(5)
C18B C14B C15B C16B 178.7(3)
C14B C15B C16B C11B -0.7(4)
C14B C15B C16B C19B 177.2(3)
C12B C11B C16B C15B 3.5(4)
N1B C11B C16B C15B -179.3(3)
C12B C11B C16B C19B -174.4(3)
N1B C11B C16B C19B 2.9(4)
C1B N1B C2B C3B -0.5(3)
C11B N1B C2B C3B 177.6(3)
N1B C2B C3B N2B 0.3(3)
N1B C2B C3B N3B 175.4(3)
N1B C1B N2B C3B -0.2(3)
Pd1B C1B N2B C3B 175.6(2)
N1B C1B N2B C21B 172.0(2)
Pd1B C1B N2B C21B -12.1(4)
C2B C3B N2B C1B -0.1(3)
N3B C3B N2B C1B -175.3(3)
C2B C3B N2B C21B -171.9(3)
N3B C3B N2B C21B 12.9(4)
C1B N2B C21B C22B -88.8(3)
C3B N2B C21B C22B 82.0(4)
C1B N2B C21B C26B 91.8(3)
C3B N2B C21B C26B -97.4(3)
C22B C21B C26B C25B -3.7(4)
N2B C21B C26B C25B 175.6(3)
C22B C21B C26B C29B 173.8(3)
N2B C21B C26B C29B -6.9(4)
C21B C26B C25B C24B 2.9(4)
C29B C26B C25B C24B -174.6(3)
C26B C25B C24B C23B 0.5(5)
C26B C25B C24B C28B -179.5(3)
C25B C24B C23B C22B -3.4(5)
C28B C24B C23B C22B 176.6(3)
C26B C21B C22B C23B 1.1(4)
N2B C21B C22B C23B -178.3(3)
C26B C21B C22B C27B 178.9(3)
N2B C21B C22B C27B -0.4(4)
C24B C23B C22B C21B 2.6(5)
C24B C23B C22B C27B -175.3(3)
C2B C3B N3B C5B 124.0(3)
N2B C3B N3B C5B -61.8(4)
C2B C3B N3B C4B -112.7(3)
N2B C3B N3B C4B 61.5(4)
C2B C3B N3B C6B 5.3(4)
N2B C3B N3B C6B 179.5(3)
O2A S1A C97A F3A 56.0(3)
O1A S1A C97A F3A 176.2(2)
O3A S1A C97A F3A -63.5(3)
O2A S1A C97A F1A 175.8(2)
O1A S1A C97A F1A -64.1(3)
O3A S1A C97A F1A 56.3(3)
O2A S1A C97A F2A -64.6(3)
O1A S1A C97A F2A 55.5(3)
O3A S1A C97A F2A 175.9(2)
O2B S1B C97B F3B -60.6(3)
O1B S1B C97B F3B 178.1(2)
O3B S1B C97B F3B 59.1(3)
O2B S1B C97B F2B -179.9(2)
O1B S1B C97B F2B 58.8(3)
O3B S1B C97B F2B -60.2(3)
O2B S1B C97B F1B 59.5(3)
O1B S1B C97B F1B -61.8(3)
O3B S1B C97B F1B 179.2(2)
